data_2221339
loop_
_publ_author_name
'Liu, Ge'

_publ_section_title
;
 2-(4-Aminopyridinio)acetate
;
_journal_coeditor_code FB2140
_journal_issue 4
_journal_name_full 'Acta Crystallographica Section E'
_journal_page_first o857
_journal_paper_doi 10.1107/S1600536809009258
_journal_volume 65
_journal_year 2009
_chemical_formula_iupac 'C7 H8 N2 O2'
_chemical_formula_moiety 'C7 H8 N2 O2'
_chemical_formula_sum 'C7 H8 N2 O2'
_chemical_formula_weight 152.15
_chemical_name_systematic
;
2-(4-Aminopyridinio)acetate
;
_space_group_IT_number 14
_symmetry_cell_setting monoclinic
_symmetry_space_group_name_Hall '-P 2ybc'
_symmetry_space_group_name_H-M 'P 1 21/c 1'
_atom_sites_solution_hydrogens difmap
_atom_sites_solution_primary direct
_atom_sites_solution_secondary difmap
_audit_creation_method SHELXL97
_cell_angle_alpha 90.00
_cell_angle_beta 106.57(3)
_cell_angle_gamma 90.00
_cell_formula_units_Z 4
_cell_length_a 8.9766(18)
_cell_length_b 9.0555(18)
_cell_length_c 8.9886(18)
_cell_measurement_reflns_used 5894
_cell_measurement_temperature 293.1
_cell_measurement_theta_max 27.6
_cell_measurement_theta_min 3.3
_cell_volume 700.3(3)
_computing_cell_refinement 'RAPID-AUTO (Rigaku, 1998)'
_computing_data_collection 'RAPID-AUTO (Rigaku, 1998)'
_computing_data_reduction 'CrystalStructure (Rigaku/MSC, 2002)'
_computing_molecular_graphics 'SHELXTL (Sheldrick, 2008) and Mercury (Macrae <i>et al.</i>,  2006)'
_computing_publication_material 'SHELXTL (Sheldrick, 2008)'
_computing_structure_refinement 'SHELXL97 (Sheldrick, 2008)'
_computing_structure_solution 'SHELXS97 (Sheldrick, 2008)'
_diffrn_ambient_temperature 293(2)
_diffrn_measured_fraction_theta_full 0.999
_diffrn_measured_fraction_theta_max 0.999
_diffrn_measurement_device_type 'Rigaku R-AXIS RAPID-S'
_diffrn_measurement_method \w
_diffrn_radiation_monochromator graphite
_diffrn_radiation_source 'fine-focus sealed tube'
_diffrn_radiation_type MoK\a
_diffrn_radiation_wavelength 0.71073
_diffrn_reflns_av_R_equivalents 0.0522
_diffrn_reflns_av_sigmaI/netI 0.0435
_diffrn_reflns_limit_h_max 11
_diffrn_reflns_limit_h_min -11
_diffrn_reflns_limit_k_max 11
_diffrn_reflns_limit_k_min -11
_diffrn_reflns_limit_l_max 11
_diffrn_reflns_limit_l_min -11
_diffrn_reflns_number 7228
_diffrn_reflns_theta_full 27.48
_diffrn_reflns_theta_max 27.48
_diffrn_reflns_theta_min 3.26
_diffrn_standards_number 0
_exptl_absorpt_coefficient_mu 0.108
_exptl_absorpt_correction_type none
_exptl_crystal_colour colourless
_exptl_crystal_density_diffrn 1.443
_exptl_crystal_density_method 'not measured'
_exptl_crystal_description prism
_exptl_crystal_F_000 320
_exptl_crystal_size_max 0.16
_exptl_crystal_size_mid 0.14
_exptl_crystal_size_min 0.12
_refine_diff_density_max 0.168
_refine_diff_density_min -0.204
_refine_ls_extinction_method none
_refine_ls_goodness_of_fit_ref 1.113
_refine_ls_hydrogen_treatment mixed
_refine_ls_matrix_type full
_refine_ls_number_constraints 26
_refine_ls_number_parameters 106
_refine_ls_number_reflns 1599
_refine_ls_number_restraints 2
_refine_ls_restrained_S_all 1.113
_refine_ls_R_factor_all 0.0861
_refine_ls_R_factor_gt 0.0549
_refine_ls_shift/su_max 0.000
_refine_ls_shift/su_mean 0.000
_refine_ls_structure_factor_coef Fsqd
_refine_ls_weighting_details 'calc w = 1/[\s^2^(Fo^2^)+(0.0391P)^2^+0.2309P] where P=(Fo^2^+2Fc^2^)/3'
_refine_ls_weighting_scheme calc
_refine_ls_wR_factor_gt 0.1073
_refine_ls_wR_factor_ref 0.1168
_reflns_number_gt 1123
_reflns_number_total 1599
_reflns_threshold_expression I>2\s(I)
_cod_data_source_file fb2140.cif
_cod_data_source_block I
_cod_original_cell_volume 700.3(2)
_cod_original_sg_symbol_H-M 'P 21/c'
_cod_database_code 2221339
_cod_database_fobs_code 2221339

loop_
_symmetry_equiv_pos_as_xyz
'x, y, z'
'-x, y+1/2, -z+1/2'
'-x, -y, -z'
'x, -y-1/2, z-1/2'

loop_
_atom_site_type_symbol
_atom_site_label
_atom_site_fract_x
_atom_site_fract_y
_atom_site_fract_z
_atom_site_U_iso_or_equiv
_atom_site_adp_type
_atom_site_calc_flag
_atom_site_refinement_flags
_atom_site_occupancy
_atom_site_disorder_assembly
_atom_site_disorder_group
C C1 0.4649(2) 0.1375(2) 0.3639(2) 0.0269(4) Uani d . 1 . .
C C2 0.3811(2) 0.0336(2) 0.2546(2) 0.0281(5) Uani d . 1 . .
H H2 0.4307 -0.0174 0.1924 0.034 Uiso calc R 1 . .
C C3 0.2291(2) 0.0078(2) 0.2398(2) 0.0296(5) Uani d . 1 . .
H H3 0.1759 -0.0610 0.1672 0.035 Uiso calc R 1 . .
C C4 0.2291(2) 0.1803(2) 0.4331(2) 0.0338(5) Uani d . 1 . .
H H4 0.1760 0.2300 0.4929 0.041 Uiso calc R 1 . .
C C5 0.3814(2) 0.2103(2) 0.4532(2) 0.0346(5) Uani d . 1 . .
H H5 0.4313 0.2797 0.5268 0.042 Uiso calc R 1 . .
C C6 -0.0153(2) 0.0564(2) 0.2986(2) 0.0321(5) Uani d . 1 . .
H H6A -0.0465 0.0953 0.3858 0.039 Uiso calc R 1 . .
H H6B -0.0364 -0.0488 0.2927 0.039 Uiso calc R 1 . .
C C7 -0.1133(2) 0.1297(2) 0.1497(2) 0.0269(4) Uani d . 1 . .
N N1 0.6143(2) 0.1661(2) 0.3810(2) 0.0361(5) Uani d D 1 . .
H H1A 0.662(2) 0.228(2) 0.450(2) 0.043 Uiso d D 1 . .
H H1B 0.658(2) 0.131(2) 0.312(2) 0.043 Uiso d D 1 . .
N N2 0.15247(17) 0.07944(18) 0.32765(17) 0.0273(4) Uani d . 1 . .
O O1 -0.04740(16) 0.19659(17) 0.06662(16) 0.0407(4) Uani d . 1 . .
O O2 -0.25727(15) 0.11367(17) 0.12513(16) 0.0393(4) Uani d . 1 . .

loop_
_atom_site_aniso_label
_atom_site_aniso_U_11
_atom_site_aniso_U_22
_atom_site_aniso_U_33
_atom_site_aniso_U_12
_atom_site_aniso_U_13
_atom_site_aniso_U_23
C1 0.0265(10) 0.0294(10) 0.0235(10) 0.0018(8) 0.0052(8) 0.0062(8)
C2 0.0303(11) 0.0285(11) 0.0263(10) 0.0032(8) 0.0093(8) -0.0020(8)
C3 0.0312(11) 0.0311(11) 0.0243(10) -0.0003(9) 0.0045(8) -0.0023(9)
C4 0.0335(11) 0.0383(12) 0.0298(11) 0.0031(9) 0.0093(9) -0.0080(10)
C5 0.0327(11) 0.0377(12) 0.0320(11) -0.0034(10) 0.0070(9) -0.0123(10)
C6 0.0258(11) 0.0387(12) 0.0316(11) 0.0001(9) 0.0078(8) 0.0063(10)
C7 0.0268(11) 0.0277(10) 0.0250(10) 0.0013(8) 0.0053(8) -0.0013(8)
N1 0.0273(10) 0.0454(12) 0.0349(11) -0.0065(8) 0.0079(8) -0.0043(9)
N2 0.0216(8) 0.0353(10) 0.0233(8) 0.0026(7) 0.0035(6) 0.0012(7)
O1 0.0358(8) 0.0505(10) 0.0352(8) -0.0031(7) 0.0089(7) 0.0149(7)
O2 0.0214(8) 0.0584(10) 0.0354(8) 0.0015(7) 0.0038(6) 0.0053(7)

loop_
_atom_type_symbol
_atom_type_description
_atom_type_scat_dispersion_real
_atom_type_scat_dispersion_imag
_atom_type_scat_source
C C 0.0033 0.0016 'International Tables Vol C Tables 4.2.6.8 and 6.1.1.4'
H H 0.0000 0.0000 'International Tables Vol C Tables 4.2.6.8 and 6.1.1.4'
N N 0.0061 0.0033 'International Tables Vol C Tables 4.2.6.8 and 6.1.1.4'
O O 0.0106 0.0060 'International Tables Vol C Tables 4.2.6.8 and 6.1.1.4'

loop_
_geom_angle_atom_site_label_1
_geom_angle_atom_site_label_2
_geom_angle_atom_site_label_3
_geom_angle_site_symmetry_1
_geom_angle_site_symmetry_3
_geom_angle
_geom_angle_publ_flag
N1 C1 C5 . . 121.68(19) ?
N1 C1 C2 . . 122.00(18) ?
C5 C1 C2 . . 116.32(17) ?
C3 C2 C1 . . 120.36(18) ?
C3 C2 H2 . . 119.8 ?
C1 C2 H2 . . 119.8 ?
N2 C3 C2 . . 121.80(18) ?
N2 C3 H3 . . 119.1 ?
C2 C3 H3 . . 119.1 ?
C5 C4 N2 . . 121.39(19) ?
C5 C4 H4 . . 119.3 ?
N2 C4 H4 . . 119.3 ?
C4 C5 C1 . . 120.72(19) ?
C4 C5 H5 . . 119.6 ?
C1 C5 H5 . . 119.6 ?
N2 C6 C7 . . 113.54(16) ?
N2 C6 H6A . . 108.9 ?
C7 C6 H6A . . 108.9 ?
N2 C6 H6B . . 108.9 ?
C7 C6 H6B . . 108.9 ?
H6A C6 H6B . . 107.7 ?
O1 C7 O2 . . 126.61(18) ?
O1 C7 C6 . . 119.14(17) ?
O2 C7 C6 . . 114.24(17) ?
C1 N1 H1A . . 119.6(15) ?
C1 N1 H1B . . 118.9(15) ?
H1A N1 H1B . . 121(2) ?
C3 N2 C4 . . 119.40(17) ?
C3 N2 C6 . . 119.69(17) ?
C4 N2 C6 . . 120.71(16) ?

loop_
_geom_bond_atom_site_label_1
_geom_bond_atom_site_label_2
_geom_bond_site_symmetry_2
_geom_bond_distance
_geom_bond_publ_flag
C1 N1 . 1.331(2) ?
C1 C5 . 1.410(3) ?
C1 C2 . 1.412(3) ?
C2 C3 . 1.353(3) ?
C2 H2 . 0.9300 ?
C3 N2 . 1.351(2) ?
C3 H3 . 0.9300 ?
C4 C5 . 1.354(3) ?
C4 N2 . 1.354(3) ?
C4 H4 . 0.9300 ?
C5 H5 . 0.9300 ?
C6 N2 . 1.468(2) ?
C6 C7 . 1.528(3) ?
C6 H6A . 0.9700 ?
C6 H6B . 0.9700 ?
C7 O1 . 1.236(2) ?
C7 O2 . 1.256(2) ?
N1 H1A . 0.859(16) ?
N1 H1B . 0.881(15) ?

loop_
_geom_hbond_atom_site_label_D
_geom_hbond_atom_site_label_H
_geom_hbond_atom_site_label_A
_geom_hbond_site_symmetry_A
_geom_hbond_distance_DH
_geom_hbond_distance_HA
_geom_hbond_distance_DA
_geom_hbond_angle_DHA
N1 H1A O2 4_666 0.859(16) 2.095(16) 2.946(2) 170(2)
N1 H1A O1 4_666 0.859(16) 2.605(19) 3.265(2) 134.5(18)
N1 H1B O2 1_655 0.881(15) 2.041(17) 2.891(2) 162(2)
C3 H3 O1 3 0.93 2.42 3.334(3) 166.0
C4 H4 O1 4_566 0.93 2.38 3.247(3) 155.2
C6 H6A O1 4_566 0.97 2.49 3.359(3) 149.0

loop_
_geom_torsion_atom_site_label_1
_geom_torsion_atom_site_label_2
_geom_torsion_atom_site_label_3
_geom_torsion_atom_site_label_4
_geom_torsion_site_symmetry_1
_geom_torsion_site_symmetry_2
_geom_torsion_site_symmetry_3
_geom_torsion_site_symmetry_4
_geom_torsion
_geom_torsion_publ_flag
N1 C1 C2 C3 . . . . -179.64(18) ?
C5 C1 C2 C3 . . . . -0.2(3) ?
C1 C2 C3 N2 . . . . 0.0(3) ?
N2 C4 C5 C1 . . . . 0.3(3) ?
N1 C1 C5 C4 . . . . 179.46(19) ?
C2 C1 C5 C4 . . . . 0.0(3) ?
N2 C6 C7 O1 . . . . 1.6(3) ?
N2 C6 C7 O2 . . . . -178.50(17) ?
C2 C3 N2 C4 . . . . 0.3(3) ?
C2 C3 N2 C6 . . . . 175.09(17) ?
C5 C4 N2 C3 . . . . -0.5(3) ?
C5 C4 N2 C6 . . . . -175.22(18) ?
C7 C6 N2 C3 . . . . -72.5(2) ?
C7 C6 N2 C4 . . . . 102.2(2) ?

loop_
_cod_related_entry_id
_cod_related_entry_database
_cod_related_entry_code
1 ChemSpider 30655733
